data_2002094
loop_
_publ_author_name
'Rizvi, S. K.'
'Hossain, M. B.'
'van der Helm, D.'

_publ_section_title
;
 Structures of perfragilin A and B
;
_journal_issue 1
_journal_name_full 'Acta Crystallographica Section C'
_journal_page_first 151
_journal_page_last 154
_journal_paper_doi 10.1107/S0108270192008709
_journal_volume 49
_journal_year 1993
_chemical_formula_sum 'C11 H10 N2 O3 S'
_chemical_formula_weight 250.3
_space_group_IT_number 2
_space_group_name_Hall '-P 1'
_space_group_name_H-M_alt 'P -1'
_symmetry_cell_setting triclinic
_symmetry_space_group_name_Hall '-P 1'
_symmetry_space_group_name_H-M 'P -1'
_atom_type_scat_source 'SHELX76 (Sheldrick, 1976)'
_cell_angle_alpha 85.61(3)
_cell_angle_beta 111.15(3)
_cell_angle_gamma 114.28(3)
_cell_formula_units_Z 2
_cell_length_a 8.812(2)
_cell_length_b 8.500(3)
_cell_length_c 8.377(3)
_cell_measurement_reflns_used 48
_cell_measurement_temperature 163
_cell_measurement_theta_max 19
_cell_measurement_theta_min 11
_cell_volume 531.5(3)
_diffrn_measurement_device CAD-4
_diffrn_measurement_method \w-2\q
_diffrn_radiation_type MoK\a
_diffrn_radiation_wavelength 0.71073
_diffrn_reflns_limit_h_max 11
_diffrn_reflns_limit_h_min 0
_diffrn_reflns_limit_k_max 10
_diffrn_reflns_limit_k_min -10
_diffrn_reflns_limit_l_max 10
_diffrn_reflns_limit_l_min -10
_diffrn_reflns_number 2188
_diffrn_reflns_theta_max 26.5
_diffrn_standards_decay_% 2.9
_diffrn_standards_interval_time 120
_diffrn_standards_number 3
_exptl_absorpt_coefficient_mu 0.30
_exptl_crystal_colour Pink
_exptl_crystal_density_diffrn 1.563
_exptl_crystal_description Needle
_exptl_crystal_size_max 0.35
_exptl_crystal_size_mid 0.05
_exptl_crystal_size_min 0.05
_refine_diff_density_max 0.26
_refine_diff_density_min 0.43
_refine_ls_goodness_of_fit_obs 1.92
_refine_ls_hydrogen_treatment refall
_refine_ls_number_parameters 194
_refine_ls_number_reflns 1751
_refine_ls_R_factor_obs 0.041
_refine_ls_shift/esd_max 0.01
_refine_ls_structure_factor_coef F
_refine_ls_weighting_details 'w = 1/\s^2^(I)'
_refine_ls_weighting_scheme calc
_refine_ls_wR_factor_obs 0.040
_reflns_number_observed 1751
_reflns_number_total 2188
_reflns_observed_criterion I>=2\s(I)
_cod_data_source_file st1006.cif
_cod_data_source_block st1006_structure_1_of_2
_cod_depositor_comments
;
The following automatic conversions were performed:

'_refine_ls_weighting_scheme' value '1/\s^2^(I)' was changed to
'calc'. New tag '_refine_ls_weighting_details' was created. The value
of the new tag was set to 'w = 1/\s^2^(I)'.

Automatic conversion script
Id: cif_fix_values 3143 2015-03-26 13:38:13Z robertas 
;
_cod_original_cell_volume 531.5
_cod_original_formula_sum 'C11 H10 N2 O3 S1'
_cod_database_code 2002094

loop_
_space_group_symop_id
_space_group_symop_operation_xyz
1 x,y,z
2 -x,-y,-z

loop_
_atom_site_label
_atom_site_fract_x
_atom_site_fract_y
_atom_site_fract_z
_atom_site_U_iso_or_equiv
S(14) .42819(9) .62148(8) .77660(8) .0221(3)
O(12) .8561(2) .9534(2) .1098(2) .0301(8)
O(13) .4515(2) .7635(2) .4459(2) .0274(8)
O(17) .9989(2) .5869(2) .7941(2) .0256(7)
N(2) .9852(2) .8171(2) .3280(2) .0185(8)
N(16) .7520(3) .5331(3) .9278(3) .0249(9)
C(1) .9916(3) .7411(3) .4766(3) .0188(9)
C(3) .8489(3) .8742(3) .2375(3) .0200(10)
C(4) .7126(3) .8327(3) .3089(3) .0210(10)
C(5) .5783(3) .7269(3) .5296(3) .0190(10)
C(6) .5963(3) .6569(3) .6938(3) .0180(9)
C(7) .7344(3) .6066(3) .7798(3) .0191(9)
C(8) .8791(3) .6324(3) .7109(3) .0184(9)
C(9) .8681(3) .7121(3) .5494(3) .0170(9)
C(10) .7216(3) .7594(3) .4596(3) .0177(9)
C(11) 1.1241(4) .8518(4) .2559(4) .0250(10)
C(15) .4535(4) .8402(3) .8109(4) .0240(10)
H1 1.089(3) .708(3) .529(3) ?
H4 .614(3) .864(3) .250(3) ?
H111 1.165(5) .968(5) .225(5) ?
H112 1.074(5) .796(5) .148(5) ?
H113 1.215(6) .826(5) .328(5) ?
H151 .361(4) .827(3) .853(3) ?
H152 .572(4) .912(4) .904(4) ?
H153 .440(3) .894(3) .703(3) ?
H161 .678(4) .518(3) .986(4) ?
H162 .843(4) .503(4) .981(4) ?

loop_
_geom_angle_atom_site_label_1
_geom_angle_atom_site_label_2
_geom_angle_atom_site_label_3
_geom_angle
C(4) C(10) C(9) 119.6(2)
C(5) C(6) C(7) 121.4(2)
C(5) C(10) C(9) 120.80(10)
C(6) S(14) C(15) 101.94(9)
C(6) C(5) C(10) 118.2(2)
C(6) C(5) O(13) 122.7(2)
C(6) C(7) C(8) 121.8(2)
C(6) C(7) N(16) 123.8(2)
C(7) C(8) C(9) 117.3(2)
C(7) C(8) O(17) 118.7(2)
C(8) C(7) N(16) 114.4(2)
C(8) C(9) C(10) 120.2(2)
C(9) C(8) O(17) 124.0(2)
N(2) C(1) C(9) 122.8(2)
C(10) C(5) O(13) 119.00(10)
S(14) C(6) C(5) 118.00(10)
S(14) C(6) C(7) 120.50(10)
C(1) N(2) C(3) 122.0(2)
C(1) N(2) C(11) 121.4(2)
C(1) C(9) C(8) 121.8(2)
C(1) C(9) C(10) 117.90(10)
N(2) C(3) C(4) 114.80(10)
N(2) C(3) O(12) 119.4(2)
C(3) N(2) C(11) 116.60(10)
C(3) C(4) C(10) 122.7(2)
C(4) C(3) O(12) 125.8(2)
C(4) C(10) C(5) 119.6(2)

loop_
_geom_bond_atom_site_label_1
_geom_bond_atom_site_label_2
_geom_bond_distance
S(14) C(6) 1.763(2)
S(14) C(15) 1.812(2)
C(1) N(2) 1.351(2)
C(1) C(9) 1.361(3)
N(2) C(3) 1.422(3)
C(3) C(4) 1.436(3)
C(3) O(12) 1.227(2)
C(4) C(10) 1.355(2)
C(5) C(6) 1.438(2)
C(5) C(10) 1.496(3)
C(5) O(13) 1.235(3)
C(6) C(7) 1.390(3)
C(7) C(8) 1.513(3)
C(7) N(16) 1.331(2)
C(8) C(9) 1.456(2)
C(8) O(17) 1.230(2)
C(9) C(10) 1.440(3)
N(2) C(11) 1.469(3)
